data_7002662
loop_
_publ_author_name
'Crossland, Justin L.'
'Young, Douglas M.'
'Zakharov, Lev N.'
'Tyler, David R.'

_publ_section_title
;
 Precursors to dinitrogen reduction: structures and reactivity of
 trans-[Fe(DMeOPrPE)2(\h2-H2)H]+ and trans-[Fe(DMeOPrPE)2(N2)H]+
;
_journal_issue 42
_journal_name_full 'Dalton Transactions'
_journal_page_first 9253
_journal_paper_doi 10.1039/b911066f
_journal_year 2009
_chemical_formula_sum 'C60 H100 B Cl Fe O8 P4'
_chemical_formula_weight 1175.39
_chemical_name_systematic
;

?

;
_space_group_IT_number 2
_symmetry_cell_setting triclinic
_symmetry_space_group_name_Hall '-P 1'
_symmetry_space_group_name_H-M 'P -1'
_atom_sites_solution_hydrogens geom
_atom_sites_solution_primary direct
_atom_sites_solution_secondary difmap
_audit_creation_method SHELXLTL
_cell_angle_alpha 97.9400(10)
_cell_angle_beta 94.0320(10)
_cell_angle_gamma 103.9340(10)
_cell_formula_units_Z 2
_cell_length_a 13.5949(11)
_cell_length_b 15.4389(13)
_cell_length_c 16.0182(13)
_cell_measurement_reflns_used 4444
_cell_measurement_temperature 173(2)
_cell_measurement_theta_max 23.07
_cell_measurement_theta_min 2.18
_cell_volume 3213.0(5)
_computing_cell_refinement 'Bruker SMART'
_computing_data_collection 'Bruker SMART'
_computing_data_reduction 'Bruker SAINT'
_computing_molecular_graphics 'Bruker SHELXTL'
_computing_publication_material 'Bruker SHELXTL'
_computing_structure_refinement 'Bruker SHELXTL'
_computing_structure_solution 'Bruker SHELXTL'
_diffrn_ambient_temperature 173(2)
_diffrn_measured_fraction_theta_full 0.972
_diffrn_measured_fraction_theta_max 0.972
_diffrn_measurement_device_type 'CCD area detector'
_diffrn_measurement_method 'phi and omega scans'
_diffrn_radiation_monochromator graphite
_diffrn_radiation_source 'fine-focus sealed tube'
_diffrn_radiation_type MoK\a
_diffrn_radiation_wavelength 0.71073
_diffrn_reflns_av_R_equivalents 0.0450
_diffrn_reflns_av_sigmaI/netI 0.0805
_diffrn_reflns_limit_h_max 17
_diffrn_reflns_limit_h_min -17
_diffrn_reflns_limit_k_max 19
_diffrn_reflns_limit_k_min -19
_diffrn_reflns_limit_l_max 19
_diffrn_reflns_limit_l_min -20
_diffrn_reflns_number 30038
_diffrn_reflns_theta_full 27.00
_diffrn_reflns_theta_max 27.00
_diffrn_reflns_theta_min 1.29
_exptl_absorpt_coefficient_mu 0.425
_exptl_absorpt_correction_T_max 0.9508
_exptl_absorpt_correction_T_min 0.9161
_exptl_absorpt_correction_type multi-scan
_exptl_absorpt_process_details SADABS
_exptl_crystal_density_diffrn 1.215
_exptl_crystal_density_meas 0
_exptl_crystal_density_method 'not measured'
_exptl_crystal_description block
_exptl_crystal_F_000 1264
_exptl_crystal_size_max 0.21
_exptl_crystal_size_mid 0.18
_exptl_crystal_size_min 0.12
_refine_diff_density_max 0.750
_refine_diff_density_min -0.437
_refine_diff_density_rms 0.069
_refine_ls_extinction_method none
_refine_ls_goodness_of_fit_ref 1.092
_refine_ls_hydrogen_treatment constr
_refine_ls_matrix_type full
_refine_ls_number_parameters 690
_refine_ls_number_reflns 13652
_refine_ls_number_restraints 13
_refine_ls_restrained_S_all 1.096
_refine_ls_R_factor_all 0.0933
_refine_ls_R_factor_gt 0.0625
_refine_ls_shift/su_max 0.000
_refine_ls_shift/su_mean 0.000
_refine_ls_structure_factor_coef Fsqd
_refine_ls_weighting_details 'calc w=1/[\s^2^(Fo^2^)+(0.0423P)^2^+2.0635P] where P=(Fo^2^+2Fc^2^)/3'
_refine_ls_weighting_scheme calc
_refine_ls_wR_factor_gt 0.1304
_refine_ls_wR_factor_ref 0.1504
_reflns_number_gt 9832
_reflns_number_total 13652
_reflns_threshold_expression >2sigma(I)
_cod_data_source_file b911066f.txt
_cod_data_source_block just11
_cod_depositor_comments
;
The following automatic conversions were performed:
'_symmetry_cell_setting' value 'Triclinic' changed to 'triclinic'
according to '/home/saulius/struct/CIF-dictionaries/cif_core.dic'
dictionary named 'cif_core.dic' version 2.4.1 from 2010-06-29.

Automatic conversion script
Id: cif_fix_enum 1527 2010-12-29 10:47:43Z saulius 
;
_cod_original_sg_symbol_H-M P-1
_cod_database_code 7002662

loop_
_symmetry_equiv_pos_as_xyz
'x, y, z'
'-x, -y, -z'

loop_
_atom_site_label
_atom_site_type_symbol
_atom_site_fract_x
_atom_site_fract_y
_atom_site_fract_z
_atom_site_U_iso_or_equiv
_atom_site_adp_type
_atom_site_occupancy
_atom_site_symmetry_multiplicity
_atom_site_calc_flag
_atom_site_refinement_flags
_atom_site_disorder_assembly
_atom_site_disorder_group
Fe1 Fe 0.68793(3) 0.29200(3) 0.24900(3) 0.02454(12) Uani 1 1 d . . .
Cl1 Cl 0.56991(6) 0.38105(5) 0.25004(6) 0.0332(2) Uani 1 1 d . . .
P1 P 0.82796(6) 0.40861(5) 0.29553(6) 0.02546(19) Uani 1 1 d . . .
P2 P 0.69726(7) 0.27499(6) 0.39033(6) 0.0280(2) Uani 1 1 d . B .
P3 P 0.71081(6) 0.28262(6) 0.10633(6) 0.0275(2) Uani 1 1 d . . .
P4 P 0.56476(6) 0.16165(6) 0.20265(6) 0.0286(2) Uani 1 1 d . . .
O1 O 1.21898(19) 0.45742(18) 0.39219(18) 0.0493(7) Uani 1 1 d . . .
O2 O 0.7383(2) 0.70251(19) 0.2149(2) 0.0667(10) Uani 1 1 d . . .
O3 O 0.7371(2) -0.01398(17) 0.3501(2) 0.0590(9) Uani 1 1 d . . .
O5 O 1.04734(18) 0.28612(16) 0.11669(18) 0.0463(7) Uani 1 1 d . . .
O7 O 0.6798(2) -0.07656(16) 0.07115(17) 0.0433(6) Uani 1 1 d . . .
O8 O 0.2028(2) 0.1892(2) 0.2769(3) 0.0980(15) Uani 1 1 d . . .
B1 B 0.1546(3) 0.8037(2) 0.2643(3) 0.0298(9) Uani 1 1 d . . .
C1 C 0.8176(3) 0.4475(2) 0.4070(2) 0.0304(7) Uani 1 1 d . . .
H1A H 0.8808 0.4930 0.4326 0.037 Uiso 1 1 calc R . .
H1B H 0.7596 0.4756 0.4118 0.037 Uiso 1 1 calc R . .
C2 C 0.8010(3) 0.3656(2) 0.4524(2) 0.0326(8) Uani 1 1 d . . .
H2A H 0.7826 0.3817 0.5101 0.039 Uiso 1 1 calc R . .
H2B H 0.8644 0.3449 0.4573 0.039 Uiso 1 1 calc R . .
C3 C 0.6174(3) 0.1829(2) 0.0461(2) 0.0352(8) Uani 1 1 d . . .
H3A H 0.6000 0.1939 -0.0119 0.042 Uiso 1 1 calc R . .
H3B H 0.6462 0.1296 0.0418 0.042 Uiso 1 1 calc R . .
C4 C 0.5224(3) 0.1658(2) 0.0924(2) 0.0336(8) Uani 1 1 d . . .
H4A H 0.4743 0.1078 0.0663 0.040 Uiso 1 1 calc R . .
H4B H 0.4878 0.2150 0.0898 0.040 Uiso 1 1 calc R . .
C5 C 0.9472(2) 0.3723(2) 0.2988(2) 0.0278(7) Uani 1 1 d . . .
H5A H 0.9331 0.3120 0.3166 0.033 Uiso 1 1 calc R . .
H5B H 0.9666 0.3647 0.2403 0.033 Uiso 1 1 calc R . .
C6 C 1.0399(2) 0.4339(2) 0.3566(2) 0.0293(7) Uani 1 1 d . . .
H6A H 1.0573 0.4942 0.3390 0.035 Uiso 1 1 calc R . .
H6B H 1.0232 0.4415 0.4159 0.035 Uiso 1 1 calc R . .
C7 C 1.1302(2) 0.3927(2) 0.3511(2) 0.0348(8) Uani 1 1 d . . .
H7A H 1.1182 0.3381 0.3788 0.042 Uiso 1 1 calc R . .
H7B H 1.1393 0.3746 0.2910 0.042 Uiso 1 1 calc R . .
C8 C 1.3078(3) 0.4264(3) 0.3775(4) 0.0755(16) Uani 1 1 d . . .
H8A H 1.3683 0.4720 0.4062 0.113 Uiso 1 1 calc R . .
H8B H 1.3134 0.4163 0.3164 0.113 Uiso 1 1 calc R . .
H8C H 1.3029 0.3697 0.3997 0.113 Uiso 1 1 calc R . .
C9 C 0.8605(2) 0.5117(2) 0.2479(2) 0.0305(8) Uani 1 1 d . . .
H9A H 0.9290 0.5479 0.2734 0.037 Uiso 1 1 calc R . .
H9B H 0.8642 0.4944 0.1866 0.037 Uiso 1 1 calc R . .
C10 C 0.7858(3) 0.5707(2) 0.2588(3) 0.0374(9) Uani 1 1 d . . .
H10A H 0.7155 0.5329 0.2410 0.045 Uiso 1 1 calc R . .
H10B H 0.7899 0.5964 0.3194 0.045 Uiso 1 1 calc R . .
C11 C 0.8078(3) 0.6473(3) 0.2068(3) 0.0501(11) Uani 1 1 d . . .
H11A H 0.8778 0.6853 0.2251 0.060 Uiso 1 1 calc R . .
H11B H 0.8048 0.6213 0.1463 0.060 Uiso 1 1 calc R . .
C12 C 0.6404(4) 0.6571(4) 0.1724(4) 0.095(2) Uani 1 1 d . . .
H12A H 0.5940 0.6965 0.1805 0.142 Uiso 1 1 calc R . .
H12B H 0.6140 0.6016 0.1956 0.142 Uiso 1 1 calc R . .
H12C H 0.6458 0.6418 0.1117 0.142 Uiso 1 1 calc R . .
C13 C 0.7204(3) 0.1705(2) 0.4188(2) 0.0360(8) Uani 1 1 d . . .
H13A H 0.7332 0.1773 0.4813 0.043 Uiso 1 1 calc R . .
H13B H 0.6585 0.1206 0.4002 0.043 Uiso 1 1 calc R . .
C14 C 0.8105(3) 0.1451(2) 0.3795(2) 0.0378(9) Uani 1 1 d . . .
H14A H 0.8022 0.1464 0.3179 0.045 Uiso 1 1 calc R . .
H14B H 0.8738 0.1910 0.4041 0.045 Uiso 1 1 calc R . .
C15 C 0.8220(3) 0.0524(2) 0.3932(3) 0.0437(10) Uani 1 1 d . . .
H15A H 0.8853 0.0423 0.3715 0.052 Uiso 1 1 calc R . .
H15B H 0.8263 0.0488 0.4546 0.052 Uiso 1 1 calc R . .
C16 C 0.7429(4) -0.1025(3) 0.3617(4) 0.097(2) Uani 1 1 d . . .
H16A H 0.6827 -0.1470 0.3311 0.145 Uiso 1 1 calc R . .
H16B H 0.7454 -0.1068 0.4222 0.145 Uiso 1 1 calc R . .
H16C H 0.8045 -0.1146 0.3397 0.145 Uiso 1 1 calc R . .
C17 C 0.5845(3) 0.2907(3) 0.4392(2) 0.0395(9) Uani 1 1 d D . .
H17A H 0.5760 0.3511 0.4317 0.047 Uiso 1 1 calc R A 1
H17B H 0.5245 0.2454 0.4076 0.047 Uiso 1 1 calc R A 1
C18 C 0.5828(4) 0.2834(3) 0.5322(3) 0.0637(13) Uani 0.708(4) 1 d PD B 1
H18A H 0.5907 0.2230 0.5406 0.076 Uiso 0.708(4) 1 calc PR B 1
H18B H 0.6417 0.3291 0.5648 0.076 Uiso 0.708(4) 1 calc PR B 1
C19 C 0.4873(7) 0.2967(6) 0.5668(9) 0.065(3) Uani 0.708(4) 1 d PD B 1
H19A H 0.4274 0.2493 0.5377 0.078 Uiso 0.708(4) 1 calc PR B 1
H19B H 0.4910 0.2942 0.6283 0.078 Uiso 0.708(4) 1 calc PR B 1
O4 O 0.4803(3) 0.3818(3) 0.5515(3) 0.0678(13) Uani 0.708(4) 1 d PD B 1
C20 C 0.4012(7) 0.4089(7) 0.5938(6) 0.115(3) Uani 0.708(4) 1 d PD B 1
H20A H 0.4017 0.4709 0.5861 0.172 Uiso 0.708(4) 1 calc PR B 1
H20B H 0.4124 0.4064 0.6545 0.172 Uiso 0.708(4) 1 calc PR B 1
H20C H 0.3352 0.3682 0.5700 0.172 Uiso 0.708(4) 1 calc PR B 1
C18A C 0.5828(4) 0.2834(3) 0.5322(3) 0.0637(13) Uani 0.292(4) 1 d PD B 2
H18C H 0.6505 0.3150 0.5628 0.076 Uiso 0.292(4) 1 calc PR B 2
H18D H 0.5692 0.2189 0.5390 0.076 Uiso 0.292(4) 1 calc PR B 2
C19A C 0.5022(15) 0.324(2) 0.571(2) 0.065(3) Uani 0.292(4) 1 d PD B 2
H19C H 0.5016 0.3159 0.6315 0.078 Uiso 0.292(4) 1 calc PR B 2
H19D H 0.5185 0.3895 0.5690 0.078 Uiso 0.292(4) 1 calc PR B 2
O4A O 0.4060(9) 0.2818(8) 0.5273(8) 0.0678(13) Uani 0.292(4) 1 d PD B 2
C20A C 0.3267(17) 0.3147(17) 0.5625(15) 0.115(3) Uani 0.292(4) 1 d PD B 2
H20D H 0.2624 0.2873 0.5264 0.172 Uiso 0.292(4) 1 calc PR B 2
H20E H 0.3428 0.3806 0.5660 0.172 Uiso 0.292(4) 1 calc PR B 2
H20F H 0.3202 0.2991 0.6194 0.172 Uiso 0.292(4) 1 calc PR B 2
C21 C 0.8327(3) 0.2739(2) 0.0701(2) 0.0319(8) Uani 1 1 d . . .
H21A H 0.8246 0.2610 0.0074 0.038 Uiso 1 1 calc R . .
H21B H 0.8831 0.3329 0.0876 0.038 Uiso 1 1 calc R . .
C22 C 0.8744(3) 0.2004(2) 0.1045(2) 0.0337(8) Uani 1 1 d . . .
H22A H 0.8770 0.2098 0.1671 0.040 Uiso 1 1 calc R . .
H22B H 0.8278 0.1404 0.0823 0.040 Uiso 1 1 calc R . .
C23 C 0.9799(3) 0.2020(2) 0.0794(2) 0.0391(9) Uani 1 1 d . . .
H23A H 1.0034 0.1517 0.0993 0.047 Uiso 1 1 calc R . .
H23B H 0.9785 0.1944 0.0169 0.047 Uiso 1 1 calc R . .
C24 C 1.1474(3) 0.2942(3) 0.0933(3) 0.0658(14) Uani 1 1 d . . .
H24A H 1.1914 0.3529 0.1204 0.099 Uiso 1 1 calc R . .
H24B H 1.1458 0.2898 0.0316 0.099 Uiso 1 1 calc R . .
H24C H 1.1742 0.2456 0.1117 0.099 Uiso 1 1 calc R . .
C25 C 0.6789(3) 0.3749(2) 0.0591(2) 0.0342(8) Uani 1 1 d . D .
H25A H 0.6073 0.3743 0.0673 0.041 Uiso 1 1 calc R . .
H25B H 0.7224 0.4328 0.0905 0.041 Uiso 1 1 calc R . .
C26 C 0.6913(3) 0.3727(3) -0.0348(2) 0.0438(9) Uani 1 1 d D . .
H26A H 0.7649 0.3928 -0.0413 0.053 Uiso 1 1 calc R C 1
H26B H 0.6665 0.3094 -0.0640 0.053 Uiso 1 1 calc R C 1
C27 C 0.6373(4) 0.4294(4) -0.0778(3) 0.0731(16) Uani 0.741(5) 1 d PD D 1
H27A H 0.6546 0.4270 -0.1370 0.088 Uiso 0.741(5) 1 calc PR D 1
H27B H 0.5630 0.4029 -0.0800 0.088 Uiso 0.741(5) 1 calc PR D 1
O6 O 0.6580(3) 0.5156(3) -0.0418(3) 0.0591(12) Uani 0.741(5) 1 d PD D 1
C28 C 0.5924(5) 0.5636(5) -0.0834(4) 0.108(2) Uani 0.741(5) 1 d PD D 1
H28A H 0.6115 0.6275 -0.0578 0.162 Uiso 0.741(5) 1 calc PR D 1
H28B H 0.5211 0.5369 -0.0762 0.162 Uiso 0.741(5) 1 calc PR D 1
H28C H 0.6010 0.5582 -0.1440 0.162 Uiso 0.741(5) 1 calc PR D 1
C27A C 0.6373(4) 0.4294(4) -0.0778(3) 0.0731(16) Uani 0.259(5) 1 d PD D 2
H27C H 0.6913 0.4742 -0.0985 0.088 Uiso 0.259(5) 1 calc PR D 2
H27D H 0.5983 0.3892 -0.1291 0.088 Uiso 0.259(5) 1 calc PR D 2
O6A O 0.5751(9) 0.4752(7) -0.0469(7) 0.0591(12) Uani 0.259(5) 1 d PD D 2
C28A C 0.5924(5) 0.5636(5) -0.0834(4) 0.108(2) Uani 0.259(5) 1 d P D 2
H28D H 0.5517 0.6016 -0.0562 0.162 Uiso 0.259(5) 1 calc PR D 2
H28E H 0.5719 0.5501 -0.1446 0.162 Uiso 0.259(5) 1 calc PR D 2
H28F H 0.6648 0.5956 -0.0727 0.162 Uiso 0.259(5) 1 calc PR D 2
C29 C 0.6148(3) 0.0608(2) 0.1928(2) 0.0314(8) Uani 1 1 d . . .
H29A H 0.6812 0.0760 0.1696 0.038 Uiso 1 1 calc R . .
H29B H 0.6280 0.0471 0.2505 0.038 Uiso 1 1 calc R . .
C30 C 0.5484(3) -0.0258(2) 0.1379(2) 0.0331(8) Uani 1 1 d . . .
H30A H 0.4858 -0.0476 0.1650 0.040 Uiso 1 1 calc R . .
H30B H 0.5278 -0.0120 0.0817 0.040 Uiso 1 1 calc R . .
C31 C 0.6041(3) -0.0994(2) 0.1260(2) 0.0354(8) Uani 1 1 d . . .
H31A H 0.6359 -0.1060 0.1815 0.043 Uiso 1 1 calc R . .
H31B H 0.5555 -0.1577 0.1015 0.043 Uiso 1 1 calc R . .
C32 C 0.7308(3) -0.1461(3) 0.0539(3) 0.0606(13) Uani 1 1 d . . .
H32A H 0.7827 -0.1283 0.0158 0.091 Uiso 1 1 calc R . .
H32B H 0.6814 -0.2020 0.0269 0.091 Uiso 1 1 calc R . .
H32C H 0.7634 -0.1560 0.1070 0.091 Uiso 1 1 calc R . .
C33 C 0.4472(3) 0.1242(2) 0.2509(3) 0.0374(9) Uani 1 1 d . . .
H33A H 0.4134 0.0615 0.2234 0.045 Uiso 1 1 calc R . .
H33B H 0.4658 0.1221 0.3114 0.045 Uiso 1 1 calc R . .
C34 C 0.3697(3) 0.1803(3) 0.2467(3) 0.0478(10) Uani 1 1 d . . .
H34A H 0.4018 0.2434 0.2739 0.057 Uiso 1 1 calc R . .
H34B H 0.3475 0.1810 0.1866 0.057 Uiso 1 1 calc R . .
C35 C 0.2783(3) 0.1421(3) 0.2907(4) 0.0619(14) Uani 1 1 d . . .
H35A H 0.2507 0.0770 0.2682 0.074 Uiso 1 1 calc R . .
H35B H 0.2986 0.1484 0.3523 0.074 Uiso 1 1 calc R . .
C36 C 0.1076(3) 0.1462(3) 0.2912(3) 0.0695(15) Uani 1 1 d . . .
H36A H 0.0603 0.1830 0.2794 0.104 Uiso 1 1 calc R . .
H36B H 0.1077 0.1370 0.3506 0.104 Uiso 1 1 calc R . .
H36C H 0.0858 0.0875 0.2541 0.104 Uiso 1 1 calc R . .
C37 C 0.0792(2) 0.8004(2) 0.3402(2) 0.0285(7) Uani 1 1 d . . .
C38 C 0.0450(3) 0.8754(2) 0.3756(2) 0.0353(8) Uani 1 1 d . . .
H38A H 0.0669 0.9309 0.3549 0.042 Uiso 1 1 calc R . .
C39 C -0.0191(3) 0.8715(3) 0.4393(2) 0.0408(9) Uani 1 1 d . . .
H39A H -0.0401 0.9239 0.4610 0.049 Uiso 1 1 calc R . .
C40 C -0.0529(3) 0.7923(3) 0.4715(2) 0.0432(9) Uani 1 1 d . . .
H40A H -0.0981 0.7891 0.5142 0.052 Uiso 1 1 calc R . .
C41 C -0.0194(3) 0.7178(3) 0.4399(2) 0.0407(9) Uani 1 1 d . . .
H41A H -0.0408 0.6630 0.4618 0.049 Uiso 1 1 calc R . .
C42 C 0.0450(3) 0.7226(2) 0.3767(2) 0.0337(8) Uani 1 1 d . . .
H42A H 0.0673 0.6703 0.3569 0.040 Uiso 1 1 calc R . .
C43 C 0.1327(3) 0.7007(2) 0.2112(2) 0.0296(7) Uani 1 1 d . . .
C44 C 0.0620(3) 0.6699(2) 0.1391(2) 0.0328(8) Uani 1 1 d . . .
H44A H 0.0309 0.7119 0.1167 0.039 Uiso 1 1 calc R . .
C45 C 0.0353(3) 0.5807(2) 0.0990(2) 0.0401(9) Uani 1 1 d . . .
H45A H -0.0141 0.5629 0.0508 0.048 Uiso 1 1 calc R . .
C46 C 0.0796(3) 0.5176(2) 0.1282(3) 0.0434(10) Uani 1 1 d . . .
H46A H 0.0611 0.4565 0.1008 0.052 Uiso 1 1 calc R . .
C47 C 0.1512(3) 0.5451(2) 0.1979(3) 0.0432(10) Uani 1 1 d . . .
H47A H 0.1836 0.5029 0.2183 0.052 Uiso 1 1 calc R . .
C48 C 0.1766(3) 0.6344(2) 0.2387(2) 0.0370(8) Uani 1 1 d . . .
H48A H 0.2255 0.6513 0.2872 0.044 Uiso 1 1 calc R . .
C49 C 0.2743(3) 0.8438(2) 0.3054(2) 0.0317(8) Uani 1 1 d . . .
C50 C 0.3554(3) 0.8155(3) 0.2713(2) 0.0404(9) Uani 1 1 d . . .
H50A H 0.3411 0.7667 0.2253 0.048 Uiso 1 1 calc R . .
C51 C 0.4563(3) 0.8564(3) 0.3026(3) 0.0501(11) Uani 1 1 d . . .
H51A H 0.5092 0.8348 0.2781 0.060 Uiso 1 1 calc R . .
C52 C 0.4806(3) 0.9277(3) 0.3686(3) 0.0520(12) Uani 1 1 d . . .
H52A H 0.5498 0.9557 0.3895 0.062 Uiso 1 1 calc R . .
C53 C 0.4031(3) 0.9578(3) 0.4035(3) 0.0485(11) Uani 1 1 d . . .
H53A H 0.4186 1.0071 0.4490 0.058 Uiso 1 1 calc R . .
C54 C 0.3017(3) 0.9163(2) 0.3726(2) 0.0379(9) Uani 1 1 d . . .
H54A H 0.2494 0.9380 0.3981 0.046 Uiso 1 1 calc R . .
C55 C 0.1324(3) 0.8711(2) 0.1972(2) 0.0314(8) Uani 1 1 d . . .
C56 C 0.2084(3) 0.9104(2) 0.1495(2) 0.0345(8) Uani 1 1 d . . .
H56A H 0.2732 0.8979 0.1567 0.041 Uiso 1 1 calc R . .
C57 C 0.1934(3) 0.9670(2) 0.0920(2) 0.0389(9) Uani 1 1 d . . .
H57A H 0.2474 0.9921 0.0610 0.047 Uiso 1 1 calc R . .
C58 C 0.1003(3) 0.9866(2) 0.0802(2) 0.0430(10) Uani 1 1 d . . .
H58A H 0.0898 1.0265 0.0422 0.052 Uiso 1 1 calc R . .
C59 C 0.0222(3) 0.9473(2) 0.1245(2) 0.0390(9) Uani 1 1 d . . .
H59A H -0.0428 0.9593 0.1161 0.047 Uiso 1 1 calc R . .
C60 C 0.0384(3) 0.8905(2) 0.1810(2) 0.0350(8) Uani 1 1 d . . .
H60A H -0.0168 0.8637 0.2100 0.042 Uiso 1 1 calc R . .

loop_
_atom_site_aniso_label
_atom_site_aniso_U_11
_atom_site_aniso_U_22
_atom_site_aniso_U_33
_atom_site_aniso_U_23
_atom_site_aniso_U_13
_atom_site_aniso_U_12
Fe1 0.0250(2) 0.0247(2) 0.0237(3) 0.00735(18) 0.00269(19) 0.00388(18)
Cl1 0.0296(4) 0.0324(4) 0.0403(5) 0.0119(4) 0.0054(4) 0.0090(3)
P1 0.0266(4) 0.0238(4) 0.0256(5) 0.0053(3) 0.0036(3) 0.0045(3)
P2 0.0303(5) 0.0292(4) 0.0247(5) 0.0089(4) 0.0045(4) 0.0051(4)
P3 0.0283(4) 0.0280(4) 0.0250(5) 0.0067(3) 0.0014(4) 0.0037(3)
P4 0.0267(4) 0.0274(4) 0.0300(5) 0.0078(4) 0.0008(4) 0.0021(3)
O1 0.0303(14) 0.0482(16) 0.061(2) -0.0111(14) -0.0087(13) 0.0084(12)
O2 0.0548(19) 0.0458(17) 0.104(3) 0.0303(17) -0.0049(18) 0.0146(14)
O3 0.0449(17) 0.0309(14) 0.094(3) 0.0099(15) -0.0279(16) 0.0070(12)
O5 0.0324(14) 0.0364(14) 0.065(2) -0.0111(13) 0.0088(13) 0.0085(11)
O7 0.0515(16) 0.0351(14) 0.0463(17) 0.0110(12) 0.0154(13) 0.0112(12)
O8 0.048(2) 0.0453(19) 0.205(5) 0.018(2) 0.043(2) 0.0128(15)
B1 0.033(2) 0.0271(19) 0.026(2) 0.0055(16) -0.0036(16) 0.0044(16)
C1 0.0347(19) 0.0303(18) 0.0259(19) 0.0028(14) 0.0058(14) 0.0075(14)
C2 0.0374(19) 0.0356(19) 0.0231(19) 0.0039(14) 0.0045(15) 0.0059(15)
C3 0.039(2) 0.037(2) 0.0243(19) 0.0040(15) -0.0040(15) 0.0022(15)
C4 0.0307(18) 0.0332(18) 0.033(2) 0.0080(15) -0.0063(15) 0.0026(14)
C5 0.0280(17) 0.0271(17) 0.0279(19) 0.0042(14) 0.0034(14) 0.0062(13)
C6 0.0312(18) 0.0278(17) 0.0263(19) 0.0006(14) 0.0031(14) 0.0043(14)
C7 0.0323(19) 0.0314(18) 0.038(2) 0.0050(15) -0.0019(16) 0.0046(15)
C8 0.037(3) 0.072(3) 0.110(5) -0.010(3) -0.011(3) 0.020(2)
C9 0.0302(18) 0.0287(17) 0.031(2) 0.0104(14) 0.0022(15) 0.0016(14)
C10 0.0333(19) 0.0300(19) 0.052(3) 0.0161(17) 0.0088(17) 0.0077(15)
C11 0.040(2) 0.037(2) 0.080(3) 0.030(2) 0.010(2) 0.0099(17)
C12 0.072(4) 0.090(4) 0.130(6) 0.045(4) -0.010(4) 0.025(3)
C13 0.044(2) 0.0305(18) 0.033(2) 0.0114(15) 0.0003(16) 0.0056(16)
C14 0.0324(19) 0.035(2) 0.043(2) 0.0083(17) -0.0032(16) 0.0048(15)
C15 0.037(2) 0.036(2) 0.055(3) 0.0109(18) -0.0136(18) 0.0060(16)
C16 0.069(4) 0.038(3) 0.173(7) 0.021(3) -0.042(4) 0.008(2)
C17 0.038(2) 0.047(2) 0.035(2) 0.0110(17) 0.0126(17) 0.0083(17)
C18 0.080(3) 0.085(4) 0.050(3) 0.034(3) 0.034(3) 0.046(3)
C19 0.082(5) 0.075(8) 0.061(4) 0.037(5) 0.042(4) 0.039(5)
O4 0.069(3) 0.071(3) 0.075(3) 0.008(2) 0.033(2) 0.036(2)
C20 0.130(8) 0.138(8) 0.110(8) 0.012(6) 0.059(6) 0.091(7)
C18A 0.080(3) 0.085(4) 0.050(3) 0.034(3) 0.034(3) 0.046(3)
C19A 0.082(5) 0.075(8) 0.061(4) 0.037(5) 0.042(4) 0.039(5)
O4A 0.069(3) 0.071(3) 0.075(3) 0.008(2) 0.033(2) 0.036(2)
C20A 0.130(8) 0.138(8) 0.110(8) 0.012(6) 0.059(6) 0.091(7)
C21 0.0373(19) 0.0324(18) 0.0261(19) 0.0076(14) 0.0057(15) 0.0065(15)
C22 0.038(2) 0.0271(17) 0.035(2) 0.0013(15) 0.0013(16) 0.0093(15)
C23 0.044(2) 0.0272(18) 0.044(2) -0.0050(16) 0.0021(18) 0.0123(16)
C24 0.041(2) 0.054(3) 0.099(4) -0.007(3) 0.018(2) 0.012(2)
C25 0.039(2) 0.0368(19) 0.030(2) 0.0126(15) 0.0047(16) 0.0124(16)
C26 0.051(2) 0.052(2) 0.036(2) 0.0194(18) 0.0145(18) 0.0197(19)
C27 0.107(4) 0.096(4) 0.043(3) 0.032(3) 0.024(3) 0.062(4)
O6 0.063(3) 0.054(3) 0.061(3) 0.023(2) -0.004(2) 0.013(2)
C28 0.116(5) 0.136(6) 0.107(5) 0.056(5) 0.016(4) 0.077(5)
C27A 0.107(4) 0.096(4) 0.043(3) 0.032(3) 0.024(3) 0.062(4)
O6A 0.063(3) 0.054(3) 0.061(3) 0.023(2) -0.004(2) 0.013(2)
C28A 0.116(5) 0.136(6) 0.107(5) 0.056(5) 0.016(4) 0.077(5)
C29 0.0310(18) 0.0270(17) 0.034(2) 0.0053(14) -0.0028(15) 0.0044(14)
C30 0.0344(19) 0.0274(17) 0.034(2) 0.0054(15) -0.0047(15) 0.0024(14)
C31 0.036(2) 0.0286(18) 0.039(2) 0.0099(15) -0.0017(16) 0.0016(15)
C32 0.062(3) 0.050(3) 0.078(4) 0.016(2) 0.024(3) 0.023(2)
C33 0.0325(19) 0.0308(19) 0.045(2) 0.0076(16) 0.0085(17) -0.0006(15)
C34 0.033(2) 0.040(2) 0.070(3) 0.013(2) 0.012(2) 0.0035(17)
C35 0.043(2) 0.039(2) 0.104(4) 0.010(2) 0.028(3) 0.0062(19)
C36 0.048(3) 0.063(3) 0.083(4) -0.016(3) 0.007(3) 0.001(2)
C37 0.0268(17) 0.0276(17) 0.0260(18) 0.0000(14) -0.0056(14) 0.0018(13)
C38 0.037(2) 0.0308(18) 0.036(2) 0.0047(15) -0.0033(16) 0.0069(15)
C39 0.039(2) 0.045(2) 0.039(2) -0.0023(18) -0.0027(17) 0.0181(17)
C40 0.039(2) 0.057(3) 0.034(2) 0.0052(18) 0.0071(17) 0.0117(18)
C41 0.040(2) 0.039(2) 0.039(2) 0.0113(17) 0.0020(17) -0.0001(16)
C42 0.0348(19) 0.0307(18) 0.033(2) 0.0039(15) 0.0007(15) 0.0044(15)
C43 0.0355(19) 0.0257(17) 0.0286(19) 0.0085(14) 0.0083(15) 0.0057(14)
C44 0.0366(19) 0.0288(18) 0.032(2) 0.0052(15) 0.0089(15) 0.0045(14)
C45 0.041(2) 0.037(2) 0.036(2) -0.0024(16) 0.0110(17) 0.0013(16)
C46 0.054(2) 0.030(2) 0.045(3) 0.0035(17) 0.022(2) 0.0066(17)
C47 0.061(3) 0.034(2) 0.047(3) 0.0195(18) 0.029(2) 0.0213(18)
C48 0.044(2) 0.038(2) 0.033(2) 0.0109(16) 0.0104(17) 0.0138(16)
C49 0.0314(18) 0.0329(18) 0.029(2) 0.0151(15) -0.0028(15) 0.0004(14)
C50 0.034(2) 0.052(2) 0.036(2) 0.0141(18) 0.0029(16) 0.0066(17)
C51 0.032(2) 0.071(3) 0.050(3) 0.031(2) 0.0048(19) 0.0048(19)
C52 0.030(2) 0.064(3) 0.055(3) 0.034(2) -0.0061(19) -0.0109(19)
C53 0.045(2) 0.043(2) 0.047(3) 0.0158(19) -0.013(2) -0.0088(18)
C54 0.035(2) 0.035(2) 0.039(2) 0.0142(16) -0.0027(17) -0.0003(15)
C55 0.039(2) 0.0220(16) 0.0277(19) 0.0004(14) -0.0059(15) 0.0022(14)
C56 0.041(2) 0.0268(17) 0.032(2) 0.0055(15) -0.0028(16) 0.0026(15)
C57 0.052(2) 0.0320(19) 0.028(2) 0.0087(15) 0.0001(17) -0.0002(17)
C58 0.062(3) 0.0306(19) 0.032(2) 0.0042(16) -0.0116(19) 0.0096(18)
C59 0.051(2) 0.0339(19) 0.031(2) 0.0029(16) -0.0071(17) 0.0129(17)
C60 0.039(2) 0.0325(19) 0.030(2) 0.0047(15) -0.0043(16) 0.0053(15)

loop_
_atom_type_symbol
_atom_type_description
_atom_type_scat_dispersion_real
_atom_type_scat_dispersion_imag
_atom_type_scat_source
C C 0.0033 0.0016 'International Tables Vol C Tables 4.2.6.8 and 6.1.1.4'
H H 0.0000 0.0000 'International Tables Vol C Tables 4.2.6.8 and 6.1.1.4'
B B 0.0013 0.0007 'International Tables Vol C Tables 4.2.6.8 and 6.1.1.4'
O O 0.0106 0.0060 'International Tables Vol C Tables 4.2.6.8 and 6.1.1.4'
P P 0.1023 0.0942 'International Tables Vol C Tables 4.2.6.8 and 6.1.1.4'
Fe Fe 0.3463 0.8444 'International Tables Vol C Tables 4.2.6.8 and 6.1.1.4'
Cl Cl 0.1484 0.1585 'International Tables Vol C Tables 4.2.6.8 and 6.1.1.4'

loop_
_geom_angle_atom_site_label_1
_geom_angle_atom_site_label_2
_geom_angle_atom_site_label_3
_geom_angle
_geom_angle_site_symmetry_1
_geom_angle_site_symmetry_3
_geom_angle_publ_flag
P4 Fe1 P1 171.25(4) . . ?
P4 Fe1 P2 95.81(4) . . ?
P1 Fe1 P2 82.64(3) . . ?
P4 Fe1 P3 82.86(3) . . ?
P1 Fe1 P3 96.16(3) . . ?
P2 Fe1 P3 163.47(4) . . ?
P4 Fe1 Cl1 92.69(3) . . ?
P1 Fe1 Cl1 96.06(3) . . ?
P2 Fe1 Cl1 98.93(4) . . ?
P3 Fe1 Cl1 97.58(3) . . ?
C1 P1 C9 105.06(16) . . ?
C1 P1 C5 103.65(15) . . ?
C9 P1 C5 103.08(15) . . ?
C1 P1 Fe1 106.61(11) . . ?
C9 P1 Fe1 123.78(11) . . ?
C5 P1 Fe1 112.78(10) . . ?
C17 P2 C13 106.41(17) . . ?
C17 P2 C2 103.21(17) . . ?
C13 P2 C2 104.62(16) . . ?
C17 P2 Fe1 112.31(12) . . ?
C13 P2 Fe1 118.74(13) . . ?
C2 P2 Fe1 110.19(11) . . ?
C21 P3 C25 105.36(16) . . ?
C21 P3 C3 104.62(16) . . ?
C25 P3 C3 102.12(16) . . ?
C21 P3 Fe1 120.67(12) . . ?
C25 P3 Fe1 112.88(12) . . ?
C3 P3 Fe1 109.35(12) . . ?
C33 P4 C4 104.76(17) . . ?
C33 P4 C29 102.26(16) . . ?
C4 P4 C29 102.70(16) . . ?
C33 P4 Fe1 125.55(12) . . ?
C4 P4 Fe1 106.28(11) . . ?
C29 P4 Fe1 112.90(11) . . ?
C7 O1 C8 110.7(3) . . ?
C11 O2 C12 111.6(4) . . ?
C15 O3 C16 111.6(3) . . ?
C24 O5 C23 112.1(3) . . ?
C31 O7 C32 111.4(3) . . ?
C36 O8 C35 115.0(4) . . ?
C37 B1 C43 107.7(3) . . ?
C37 B1 C49 109.8(3) . . ?
C43 B1 C49 112.4(3) . . ?
C37 B1 C55 112.3(3) . . ?
C43 B1 C55 108.1(3) . . ?
C49 B1 C55 106.6(3) . . ?
C2 C1 P1 107.7(2) . . ?
C1 C2 P2 108.3(2) . . ?
C4 C3 P3 108.2(2) . . ?
C3 C4 P4 106.7(2) . . ?
C6 C5 P1 117.7(2) . . ?
C7 C6 C5 109.9(3) . . ?
O1 C7 C6 109.0(3) . . ?
C10 C9 P1 114.5(2) . . ?
C11 C10 C9 111.9(3) . . ?
O2 C11 C10 113.0(3) . . ?
C14 C13 P2 113.2(3) . . ?
C15 C14 C13 113.6(3) . . ?
O3 C15 C14 109.0(3) . . ?
C18 C17 P2 117.2(3) . . ?
C19 C18 C17 113.5(6) . . ?
O4 C19 C18 105.7(7) . . ?
C19 O4 C20 111.1(7) . . ?
C19A O4A C20A 112.8(16) . . ?
C22 C21 P3 113.6(2) . . ?
C23 C22 C21 111.4(3) . . ?
O5 C23 C22 108.7(3) . . ?
C26 C25 P3 115.8(2) . . ?
C27 C26 C25 115.0(3) . . ?
O6 C27 C26 115.2(4) . . ?
C27 O6 C28 111.0(5) . . ?
C30 C29 P4 117.5(2) . . ?
C31 C30 C29 111.9(3) . . ?
O7 C31 C30 109.0(3) . . ?
C34 C33 P4 117.1(3) . . ?
C35 C34 C33 110.8(3) . . ?
O8 C35 C34 109.2(4) . . ?
C42 C37 C38 114.2(3) . . ?
C42 C37 B1 122.4(3) . . ?
C38 C37 B1 123.4(3) . . ?
C39 C38 C37 122.8(3) . . ?
C40 C39 C38 120.7(4) . . ?
C39 C40 C41 118.4(4) . . ?
C40 C41 C42 120.5(4) . . ?
C41 C42 C37 123.4(3) . . ?
C44 C43 C48 114.7(3) . . ?
C44 C43 B1 122.3(3) . . ?
C48 C43 B1 122.7(3) . . ?
C45 C44 C43 122.8(3) . . ?
C46 C45 C44 120.8(4) . . ?
C47 C46 C45 118.6(3) . . ?
C46 C47 C48 120.3(4) . . ?
C47 C48 C43 122.8(4) . . ?
C50 C49 C54 115.5(3) . . ?
C50 C49 B1 123.4(3) . . ?
C54 C49 B1 120.8(3) . . ?
C51 C50 C49 122.0(4) . . ?
C52 C51 C50 121.0(4) . . ?
C53 C52 C51 118.7(4) . . ?
C52 C53 C54 120.3(4) . . ?
C53 C54 C49 122.4(4) . . ?
C60 C55 C56 114.9(3) . . ?
C60 C55 B1 124.2(3) . . ?
C56 C55 B1 120.9(3) . . ?
C57 C56 C55 123.1(3) . . ?
C58 C57 C56 119.9(4) . . ?
C57 C58 C59 118.9(3) . . ?
C58 C59 C60 120.3(4) . . ?
C59 C60 C55 122.8(4) . . ?

loop_
_geom_bond_atom_site_label_1
_geom_bond_atom_site_label_2
_geom_bond_distance
_geom_bond_site_symmetry_2
_geom_bond_publ_flag
Fe1 P4 2.2792(9) . ?
Fe1 P1 2.2803(9) . ?
Fe1 P2 2.3130(10) . ?
Fe1 P3 2.3175(10) . ?
Fe1 Cl1 2.3505(9) . ?
P1 C1 1.829(3) . ?
P1 C9 1.831(3) . ?
P1 C5 1.839(3) . ?
P2 C17 1.821(4) . ?
P2 C13 1.828(3) . ?
P2 C2 1.845(3) . ?
P3 C21 1.823(3) . ?
P3 C25 1.827(3) . ?
P3 C3 1.841(3) . ?
P4 C33 1.828(4) . ?
P4 C4 1.833(3) . ?
P4 C29 1.836(3) . ?
O1 C7 1.419(4) . ?
O1 C8 1.425(5) . ?
O2 C11 1.418(5) . ?
O2 C12 1.420(6) . ?
O3 C15 1.408(4) . ?
O3 C16 1.424(5) . ?
O5 C24 1.418(4) . ?
O5 C23 1.421(4) . ?
O7 C31 1.413(4) . ?
O7 C32 1.418(4) . ?
O8 C36 1.357(5) . ?
O8 C35 1.415(5) . ?
B1 C37 1.643(5) . ?
B1 C43 1.644(5) . ?
B1 C49 1.648(5) . ?
B1 C55 1.656(5) . ?
C1 C2 1.523(4) . ?
C3 C4 1.520(5) . ?
C5 C6 1.538(4) . ?
C6 C7 1.514(4) . ?
C9 C10 1.523(5) . ?
C10 C11 1.522(5) . ?
C13 C14 1.523(5) . ?
C14 C15 1.519(5) . ?
C17 C18 1.511(5) . ?
C18 C19 1.494(9) . ?
C19 O4 1.393(11) . ?
O4 C20 1.425(7) . ?
C19A O4A 1.402(19) . ?
O4A C20A 1.417(14) . ?
C21 C22 1.534(4) . ?
C22 C23 1.512(5) . ?
C25 C26 1.523(5) . ?
C26 C27 1.478(5) . ?
C27 O6 1.329(6) . ?
O6 C28 1.468(6) . ?
C29 C30 1.536(4) . ?
C30 C31 1.507(5) . ?
C33 C34 1.520(5) . ?
C34 C35 1.509(5) . ?
C37 C42 1.401(5) . ?
C37 C38 1.412(4) . ?
C38 C39 1.386(5) . ?
C39 C40 1.382(5) . ?
C40 C41 1.381(5) . ?
C41 C42 1.384(5) . ?
C43 C44 1.399(5) . ?
C43 C48 1.406(5) . ?
C44 C45 1.387(5) . ?
C45 C46 1.378(5) . ?
C46 C47 1.375(5) . ?
C47 C48 1.393(5) . ?
C49 C50 1.399(5) . ?
C49 C54 1.400(5) . ?
C50 C51 1.389(5) . ?
C51 C52 1.375(6) . ?
C52 C53 1.374(6) . ?
C53 C54 1.395(5) . ?
C55 C60 1.397(5) . ?
C55 C56 1.399(5) . ?
C56 C57 1.391(5) . ?
C57 C58 1.378(5) . ?
C58 C59 1.383(5) . ?
C59 C60 1.386(5) . ?

loop_
_geom_torsion_atom_site_label_1
_geom_torsion_atom_site_label_2
_geom_torsion_atom_site_label_3
_geom_torsion_atom_site_label_4
_geom_torsion
_geom_torsion_site_symmetry_1
_geom_torsion_site_symmetry_2
_geom_torsion_site_symmetry_3
_geom_torsion_site_symmetry_4
_geom_torsion_publ_flag
P4 Fe1 P1 C1 -107.8(3) . . . . ?
P2 Fe1 P1 C1 -27.51(12) . . . . ?
P3 Fe1 P1 C1 169.09(11) . . . . ?
Cl1 Fe1 P1 C1 70.76(12) . . . . ?
P4 Fe1 P1 C9 130.4(3) . . . . ?
P2 Fe1 P1 C9 -149.23(14) . . . . ?
P3 Fe1 P1 C9 47.37(14) . . . . ?
Cl1 Fe1 P1 C9 -50.96(14) . . . . ?
P4 Fe1 P1 C5 5.3(3) . . . . ?
P2 Fe1 P1 C5 85.59(12) . . . . ?
P3 Fe1 P1 C5 -77.81(12) . . . . ?
Cl1 Fe1 P1 C5 -176.14(12) . . . . ?
P4 Fe1 P2 C17 -70.62(14) . . . . ?
P1 Fe1 P2 C17 118.04(14) . . . . ?
P3 Fe1 P2 C17 -155.09(17) . . . . ?
Cl1 Fe1 P2 C17 23.03(14) . . . . ?
P4 Fe1 P2 C13 54.36(14) . . . . ?
P1 Fe1 P2 C13 -116.97(14) . . . . ?
P3 Fe1 P2 C13 -30.1(2) . . . . ?
Cl1 Fe1 P2 C13 148.01(14) . . . . ?
P4 Fe1 P2 C2 174.92(12) . . . . ?
P1 Fe1 P2 C2 3.59(12) . . . . ?
P3 Fe1 P2 C2 90.45(18) . . . . ?
Cl1 Fe1 P2 C2 -91.43(12) . . . . ?
P4 Fe1 P3 C21 -119.50(13) . . . . ?
P1 Fe1 P3 C21 51.75(13) . . . . ?
P2 Fe1 P3 C21 -33.14(19) . . . . ?
Cl1 Fe1 P3 C21 148.73(13) . . . . ?
P4 Fe1 P3 C25 114.73(13) . . . . ?
P1 Fe1 P3 C25 -74.02(13) . . . . ?
P2 Fe1 P3 C25 -158.92(17) . . . . ?
Cl1 Fe1 P3 C25 22.95(13) . . . . ?
P4 Fe1 P3 C3 1.79(13) . . . . ?
P1 Fe1 P3 C3 173.04(13) . . . . ?
P2 Fe1 P3 C3 88.14(18) . . . . ?
Cl1 Fe1 P3 C3 -89.99(13) . . . . ?
P1 Fe1 P4 C33 126.6(3) . . . . ?
P2 Fe1 P4 C33 47.25(15) . . . . ?
P3 Fe1 P4 C33 -149.32(15) . . . . ?
Cl1 Fe1 P4 C33 -52.01(15) . . . . ?
P1 Fe1 P4 C4 -111.1(3) . . . . ?
P2 Fe1 P4 C4 169.59(12) . . . . ?
P3 Fe1 P4 C4 -26.99(12) . . . . ?
Cl1 Fe1 P4 C4 70.32(12) . . . . ?
P1 Fe1 P4 C29 0.8(3) . . . . ?
P2 Fe1 P4 C29 -78.57(13) . . . . ?
P3 Fe1 P4 C29 84.86(13) . . . . ?
Cl1 Fe1 P4 C29 -177.83(13) . . . . ?
C9 P1 C1 C2 -174.4(2) . . . . ?
C5 P1 C1 C2 -66.6(3) . . . . ?
Fe1 P1 C1 C2 52.6(2) . . . . ?
P1 C1 C2 P2 -49.4(3) . . . . ?
C17 P2 C2 C1 -93.6(3) . . . . ?
C13 P2 C2 C1 155.3(2) . . . . ?
Fe1 P2 C2 C1 26.6(3) . . . . ?
C21 P3 C3 C4 160.4(2) . . . . ?
C25 P3 C3 C4 -90.0(3) . . . . ?
Fe1 P3 C3 C4 29.8(3) . . . . ?
P3 C3 C4 P4 -52.2(3) . . . . ?
C33 P4 C4 C3 -171.7(2) . . . . ?
C29 P4 C4 C3 -65.1(3) . . . . ?
Fe1 P4 C4 C3 53.6(2) . . . . ?
C1 P1 C5 C6 -43.9(3) . . . . ?
C9 P1 C5 C6 65.4(3) . . . . ?
Fe1 P1 C5 C6 -158.8(2) . . . . ?
P1 C5 C6 C7 179.8(2) . . . . ?
C8 O1 C7 C6 -171.3(4) . . . . ?
C5 C6 C7 O1 169.5(3) . . . . ?
C1 P1 C9 C10 -56.0(3) . . . . ?
C5 P1 C9 C10 -164.3(3) . . . . ?
Fe1 P1 C9 C10 66.4(3) . . . . ?
P1 C9 C10 C11 -171.3(3) . . . . ?
C12 O2 C11 C10 -71.9(5) . . . . ?
C9 C10 C11 O2 179.2(3) . . . . ?
C17 P2 C13 C14 177.6(3) . . . . ?
C2 P2 C13 C14 -73.6(3) . . . . ?
Fe1 P2 C13 C14 49.8(3) . . . . ?
P2 C13 C14 C15 -172.4(2) . . . . ?
C16 O3 C15 C14 -179.2(4) . . . . ?
C13 C14 C15 O3 65.2(4) . . . . ?
C13 P2 C17 C18 49.9(4) . . . . ?
C2 P2 C17 C18 -59.9(4) . . . . ?
Fe1 P2 C17 C18 -178.6(3) . . . . ?
P2 C17 C18 C19 -179.7(5) . . . . ?
C17 C18 C19 O4 -57.6(9) . . . . ?
C18 C19 O4 C20 -170.5(7) . . . . ?
C25 P3 C21 C22 178.9(2) . . . . ?
C3 P3 C21 C22 -73.8(3) . . . . ?
Fe1 P3 C21 C22 49.7(3) . . . . ?
P3 C21 C22 C23 -174.6(2) . . . . ?
C24 O5 C23 C22 -177.7(4) . . . . ?
C21 C22 C23 O5 63.1(4) . . . . ?
C21 P3 C25 C26 46.8(3) . . . . ?
C3 P3 C25 C26 -62.2(3) . . . . ?
Fe1 P3 C25 C26 -179.5(2) . . . . ?
P3 C25 C26 C27 162.3(3) . . . . ?
C25 C26 C27 O6 53.9(6) . . . . ?
C26 C27 O6 C28 -173.7(5) . . . . ?
C33 P4 C29 C30 60.7(3) . . . . ?
C4 P4 C29 C30 -47.8(3) . . . . ?
Fe1 P4 C29 C30 -161.8(2) . . . . ?
P4 C29 C30 C31 172.5(3) . . . . ?
C32 O7 C31 C30 -176.6(3) . . . . ?
C29 C30 C31 O7 -71.8(4) . . . . ?
C4 P4 C33 C34 -56.6(3) . . . . ?
C29 P4 C33 C34 -163.4(3) . . . . ?
Fe1 P4 C33 C34 66.4(3) . . . . ?
P4 C33 C34 C35 -178.8(3) . . . . ?
C36 O8 C35 C34 161.7(4) . . . . ?
C33 C34 C35 O8 -173.1(4) . . . . ?
C43 B1 C37 C42 28.2(4) . . . . ?
C49 B1 C37 C42 -94.5(3) . . . . ?
C55 B1 C37 C42 147.1(3) . . . . ?
C43 B1 C37 C38 -153.1(3) . . . . ?
C49 B1 C37 C38 84.2(4) . . . . ?
C55 B1 C37 C38 -34.3(4) . . . . ?
C42 C37 C38 C39 -1.7(5) . . . . ?
B1 C37 C38 C39 179.6(3) . . . . ?
C37 C38 C39 C40 0.0(5) . . . . ?
C38 C39 C40 C41 1.4(5) . . . . ?
C39 C40 C41 C42 -1.0(5) . . . . ?
C40 C41 C42 C37 -0.8(5) . . . . ?
C38 C37 C42 C41 2.1(5) . . . . ?
B1 C37 C42 C41 -179.2(3) . . . . ?
C37 B1 C43 C44 92.5(4) . . . . ?
C49 B1 C43 C44 -146.5(3) . . . . ?
C55 B1 C43 C44 -29.1(4) . . . . ?
C37 B1 C43 C48 -81.7(4) . . . . ?
C49 B1 C43 C48 39.4(5) . . . . ?
C55 B1 C43 C48 156.8(3) . . . . ?
C48 C43 C44 C45 1.4(5) . . . . ?
B1 C43 C44 C45 -173.2(3) . . . . ?
C43 C44 C45 C46 -1.1(6) . . . . ?
C44 C45 C46 C47 -0.3(6) . . . . ?
C45 C46 C47 C48 1.3(6) . . . . ?
C46 C47 C48 C43 -1.0(6) . . . . ?
C44 C43 C48 C47 -0.4(5) . . . . ?
B1 C43 C48 C47 174.2(3) . . . . ?
C37 B1 C49 C50 146.3(3) . . . . ?
C43 B1 C49 C50 26.5(5) . . . . ?
C55 B1 C49 C50 -91.8(4) . . . . ?
C37 B1 C49 C54 -40.5(4) . . . . ?
C43 B1 C49 C54 -160.3(3) . . . . ?
C55 B1 C49 C54 81.4(4) . . . . ?
C54 C49 C50 C51 0.4(5) . . . . ?
B1 C49 C50 C51 173.9(3) . . . . ?
C49 C50 C51 C52 -0.7(6) . . . . ?
C50 C51 C52 C53 0.4(6) . . . . ?
C51 C52 C53 C54 0.1(6) . . . . ?
C52 C53 C54 C49 -0.4(6) . . . . ?
C50 C49 C54 C53 0.1(5) . . . . ?
B1 C49 C54 C53 -173.6(3) . . . . ?
C37 B1 C55 C60 -27.1(4) . . . . ?
C43 B1 C55 C60 91.6(4) . . . . ?
C49 B1 C55 C60 -147.4(3) . . . . ?
C37 B1 C55 C56 155.4(3) . . . . ?
C43 B1 C55 C56 -85.9(4) . . . . ?
C49 B1 C55 C56 35.1(4) . . . . ?
C60 C55 C56 C57 1.9(5) . . . . ?
B1 C55 C56 C57 179.7(3) . . . . ?
C55 C56 C57 C58 0.1(5) . . . . ?
C56 C57 C58 C59 -1.7(5) . . . . ?
C57 C58 C59 C60 1.2(5) . . . . ?
C58 C59 C60 C55 0.9(5) . . . . ?
C56 C55 C60 C59 -2.4(5) . . . . ?
B1 C55 C60 C59 180.0(3) . . . . ?
